data_1546402
loop_
_publ_author_name
'Molinier, Michel'
'Massa, Werner'

_publ_section_title
;
 Structures of two polymorphs of MnF3.3H2O
;
_journal_name_full 'Journal of Fluorine Chemistry'
_journal_page_first 139
_journal_page_last 146
_journal_volume 57
_journal_year 1992
_chemical_formula_moiety 'F4 H4 Mn O2, F2 H8 Mn O4'
_chemical_formula_sum 'F3 H6 Mn O3'
_chemical_formula_weight 165.98
_space_group_IT_number 14
_symmetry_cell_setting monoclinic
_symmetry_Int_Tables_number 14
_symmetry_space_group_name_Hall '-P 2ybc'
_symmetry_space_group_name_H-M 'P 1 21/c 1'
_cell_angle_alpha 90.
_cell_angle_beta 97.71(1)
_cell_angle_gamma 90.
_cell_formula_units_Z 4
_cell_length_a 8.413(1)
_cell_length_b 9.618(1)
_cell_length_c 6.370(1)
_cell_volume 510.78(11)
_diffrn_ambient_temperature 293
_diffrn_radiation_probe x-ray
_diffrn_radiation_type MoK\a
_diffrn_radiation_wavelength 0.71069
_exptl_absorpt_coefficient_mu 2.47
_exptl_crystal_density_diffrn 2.16
_exptl_crystal_F_000 328
_refine_ls_number_parameters 69
_refine_ls_number_reflns 650
_refine_ls_R_factor_gt 0.0417
_refine_ls_wR_factor_gt 0.0295
_cod_data_source_file J-Fluor-Chem-1992-57-139-146-1.cif
_cod_data_source_block MnF3-3H2O-I
_cod_original_sg_symbol_H-M 'P 21/c'
_cod_original_formula_sum 'H6 F3 Mn O3'
_cod_database_code 1546402

loop_
_symmetry_equiv_pos_site_id
_symmetry_equiv_pos_as_xyz
1 x,y,z
2 -x,1/2+y,1/2-z
3 -x,-y,-z
4 x,1/2-y,1/2+z

loop_
_atom_site_label
_atom_site_type_symbol
_atom_site_thermal_displace_type
_atom_site_fract_x
_atom_site_fract_y
_atom_site_fract_z
_atom_site_occupancy
_atom_site_U_iso_or_equiv
_atom_site_calc_flag
_atom_site_refinement_flags
_atom_site_disorder_assembly
_atom_site_disorder_group
Mn1 Mn Uiso 0.50000 0.00000 0.00000 1.000 0.0200(4) . . . .
F1 F Uiso 0.3015(4) 0.0596(4) 0.0543(5) 1.000 0.0344(11) . . . .
F2 F Uiso 0.5400(4) -0.0751(4) 0.2671(5) 1.000 0.0339(12) . . . .
O1 O Uiso 0.6152(5) 0.1952(4) 0.1143(7) 1.000 0.0372(14) . . . .
Mn2 Mn Uiso 0.00000 0.00000 0.50000 1.000 0.0197(4) . . . .
F3 F Uiso -0.0956(4) 0.1475(3) 0.3642(5) 1.000 0.0355(11) . . . .
O2 O Uiso 0.0367(5) 0.1053(4) 0.7866(6) 1.000 0.0383(15) . . . .
O3 O Uiso 0.2141(5) 0.0709(5) 0.4342(6) 1.000 0.0433(16) . . . .
H11 H Uiso 0.55950 0.23740 0.17710 1.000 0.057(9) . . . .
H12 H Uiso 0.69010 0.18430 0.19670 1.000 0.057(9) . . . .
H21 H Uiso 0.11280 0.10350 0.86910 1.000 0.057(9) . . . .
H22 H Uiso -0.00490 0.17260 0.81560 1.000 0.057(9) . . . .
H31 H Uiso 0.24270 0.05640 0.32620 1.000 0.057(9) . . . .
H32 H Uiso 0.28930 0.05450 0.51320 1.000 0.057(9) . . . .

loop_
_geom_angle_atom_site_label_1
_geom_angle_atom_site_label_2
_geom_angle_atom_site_label_3
_geom_angle
_geom_angle_site_symmetry_1
_geom_angle_site_symmetry_2
_geom_angle_site_symmetry_3
_geom_angle_publ_flag
F1 Mn1 F2 90.37(15) . . . yes
F1 Mn1 O1 92.45(16) . . . yes
F1 Mn1 F1 180.00 . . 3_655 yes
F1 Mn1 F2 89.63(15) . . 3_655 yes
F1 Mn1 O1 87.55(16) . . 3_655 yes
F2 Mn1 O1 90.64(16) . . . yes
F1 Mn1 F2 89.63(15) 3_655 . . yes
F2 Mn1 F2 180.00 . . 3_655 yes
F2 Mn1 O1 89.36(16) . . 3_655 yes
F1 Mn1 O1 87.55(16) 3_655 . . yes
F2 Mn1 O1 89.36(16) 3_655 . . yes
O1 Mn1 O1 180.00 . . 3_655 yes
F1 Mn1 F2 90.37(15) 3_655 . 3_655 yes
F1 Mn1 O1 92.45(16) 3_655 . 3_655 yes
F2 Mn1 O1 90.64(16) 3_655 . 3_655 yes
F3 Mn2 O2 92.43(15) 3_556 . 3_556 yes
F3 Mn2 O3 89.29(17) 3_556 . 3_556 yes
O2 Mn2 O3 89.21(16) 3_556 . 3_556 yes
F3 Mn2 O2 92.43(15) . . . yes
F3 Mn2 O3 89.29(17) . . . yes
F3 Mn2 F3 180.00 . . 3_556 yes
F3 Mn2 O2 87.57(15) . . 3_556 yes
F3 Mn2 O3 90.71(17) . . 3_556 yes
O2 Mn2 O3 89.21(16) . . . yes
F3 Mn2 O2 87.57(15) 3_556 . . yes
O2 Mn2 O2 180.00 . . 3_556 yes
O2 Mn2 O3 90.79(16) . . 3_556 yes
F3 Mn2 O3 90.71(17) 3_556 . . yes
O2 Mn2 O3 90.79(16) 3_556 . . yes
O3 Mn2 O3 180.00 . . 3_556 yes
Mn1 O1 H11 111.00 . . . no
Mn1 O1 H12 113.00 . . . no
H11 O1 H12 102.00 . . . no
Mn2 O2 H21 127.00 . . . no
Mn2 O2 H22 127.00 . . . no
H21 O2 H22 103.00 . . . no
Mn2 O3 H31 121.00 . . . no
Mn2 O3 H32 118.00 . . . no
H31 O3 H32 103.00 . . . no

loop_
_geom_bond_atom_site_label_1
_geom_bond_atom_site_label_2
_geom_bond_distance
_geom_bond_site_symmetry_1
_geom_bond_site_symmetry_2
_geom_bond_publ_flag
Mn1 F1 1.842(3) . . yes
Mn1 F2 1.837(3) . . yes
Mn1 O1 2.192(4) . . yes
Mn1 F1 1.842(3) . 3_655 yes
Mn1 F2 1.837(3) . 3_655 yes
Mn1 O1 2.192(4) . 3_655 yes
Mn2 O3 2.022(4) . 3_556 yes
Mn2 O3 2.022(4) . . yes
Mn2 F3 1.795(3) . . yes
Mn2 O2 2.074(4) . . yes
Mn2 F3 1.795(3) . 3_556 yes
Mn2 O2 2.074(4) . 3_556 yes
O1 H12 0.7700 . . no
O1 H11 0.7700 . . no
O2 H21 0.7700 . . no
O2 H22 0.7700 . . no
O3 H31 0.7700 . . no
O3 H32 0.7700 . . no

loop_
_geom_hbond_atom_site_label_D
_geom_hbond_atom_site_label_H
_geom_hbond_atom_site_label_A
_geom_hbond_distance_DH
_geom_hbond_distance_HA
_geom_hbond_distance_DA
_geom_hbond_angle_DHA
_geom_hbond_site_symmetry_A
_geom_hbond_publ_flag
O1 H11 F2 0.7700 2.0400 2.724(5) 148.00 2_655 yes
O1 H12 F3 0.7700 2.0000 2.761(5) 169.00 1_655 yes
O2 H21 F1 0.7700 1.8900 2.654(5) 168.00 1_556 yes
O2 H22 F3 0.7700 1.9300 2.699(5) 173.00 4_555 yes
O3 H31 F1 0.7700 1.8600 2.624(5) 168.00 . yes
O3 H32 F2 0.7700 1.8800 2.616(5) 161.00 3_656 yes
